data_2102963
loop_
_publ_author_name
'Buchsbaum, Christian'
'Schmidt, Martin U.'

_publ_contact_author_address
;Prof. Dr. Martin U. Schmidt
Institut f\"ur Anorganische und Analytische Chemie
Johann Wolfgang Goethe-Universit\"at Frankfurt
Max-von-Laue-Str. 7
D-60438 Frankfurt am Main
;
_publ_contact_author_email m.schmidt@chemie.uni-frankfurt.de
_publ_contact_author_fax '+49 (69) 798 29235'
_publ_contact_author_name 'Martin U. Schmidt'
_publ_contact_author_phone '+49 (69) 798 29171'
_publ_section_title
;
 Rietveld refinement of a wrong crystal structure
;
_journal_coeditor_code AV5092
_journal_date_accepted 2007-10-16
_journal_date_recd_electronic 2007-07-04
_journal_issue 6
_journal_name_full 'Acta Crystallographica Section B'
_journal_page_first 926
_journal_page_last 932
_journal_paper_category FA
_journal_paper_doi 10.1107/S0108768107050823
_journal_volume 63
_journal_year 2007
_chemical_formula_sum 'C20 H12 N2 O2'
_chemical_formula_weight 314.34
_chemical_name_common Quinacridone
_space_group_IT_number 14
_symmetry_cell_setting monoclinic
_symmetry_space_group_name_Hall '-P 2ybc'
_symmetry_space_group_name_H-M 'P 1 21/c 1'
_audit_creation_method 'from EXP file using GSAS2CIF'
_cell_angle_alpha 90.0
_cell_angle_beta 100.58(2)
_cell_angle_gamma 90.0
_cell_formula_units_Z 2
_cell_length_a 6.6661(10)
_cell_length_b 3.8680(5)
_cell_length_c 27.386(5)
_cell_volume 694.13(19)
_computing_structure_refinement GSAS
_diffrn_radiation_wavelength 1.5406
_exptl_absorpt_correction_T_max 1.00000
_exptl_absorpt_correction_T_min 1.00000
_exptl_absorpt_process_details
;   GSAS Absorption/surface roughness correction: function number 0
 No correction is applied.
;
_refine_ls_goodness_of_fit_all 9.94
_refine_ls_matrix_type full
_refine_ls_number_parameters 10
_refine_ls_number_restraints 83
_refine_ls_shift/su_max 3.68
_refine_ls_shift/su_mean 0.38
_reflns_number_observed 0
_cod_data_source_file av5092.cif
_cod_data_source_block BETA_MIT_GAMMA_publ
_cod_original_cell_volume 694.14(14)
_cod_original_sg_symbol_H-M 'P 21/c'
_cod_database_code 2102963

loop_
_symmetry_equiv_pos_site_id
_symmetry_equiv_pos_as_xyz
1 +x,+y,+z
2 -x,+y+1/2,-z+1/2
-1 -x,-y,-z
-2 +x,-y+1/2,+z+1/2

loop_
_atom_site_type_symbol
_atom_site_label
_atom_site_fract_x
_atom_site_fract_y
_atom_site_fract_z
_atom_site_U_iso_or_equiv
_atom_site_thermal_displace_type
_atom_site_occupancy
C C01 0.51401 -0.20657 0.66742 0.025 Uiso 1.0
C C02 0.66098 -0.22739 0.70508 0.025 Uiso 1.0
C C03 0.86323 -0.24161 0.69767 0.025 Uiso 1.0
C C04 0.89823 -0.2136 0.65734 0.025 Uiso 1.0
C C05 0.732 -0.07503 0.61591 0.025 Uiso 1.0
C C06 0.55528 -0.09167 0.62044 0.025 Uiso 1.0
C C07 0.65548 0.3341 0.54229 0.025 Uiso 1.0
C C08 0.42141 0.30107 0.54288 0.025 Uiso 1.0
C C09 0.36955 0.16418 0.57606 0.025 Uiso 1.0
C C10 0.72987 0.59825 0.50652 0.025 Uiso 1.0
D Dummy 0.5 0.5 0.5 0.025 Uiso 1.0
H H1 0.93453 0.26675 0.58321 0.025 Uiso 1.0
H H01 0.35628 -0.23264 0.67349 0.025 Uiso 1.0
H H02 0.63377 -0.19783 0.73843 0.025 Uiso 1.0
H H03 0.96431 -0.24469 0.72349 0.025 Uiso 1.0
H H04 1.05341 -0.24163 0.6513 0.025 Uiso 1.0
H H10 0.87521 0.65724 0.51146 0.025 Uiso 1.0
N N1 0.79304 0.18743 0.57831 0.025 Uiso 1.0
O O1 0.20746 0.24935 0.58784 0.025 Uiso 1.0

loop_
_atom_type_symbol
_atom_type_scat_dispersion_real
_atom_type_scat_dispersion_imag
_atom_type_scat_source
C 0.000 0.000 International_Tables_Vol_C
D 0.000 0.000 International_Tables_Vol_C
H 0.000 0.000 International_Tables_Vol_C
N 0.000 0.000 International_Tables_Vol_C
O 0.000 0.000 International_Tables_Vol_C
